data_2202143
loop_
_publ_author_name
'Radek Sluka'
'Marek Ne\<cas'
'Milo\<s \<Cern\'ik'

_publ_section_title
;
 Bis(4-dimethylaminopyridinium) 1,2-difluorodiphosphate
;
_journal_issue 2
_journal_name_full 'Acta Crystallographica Section E'
_journal_page_first o190
_journal_page_last o192
_journal_paper_doi 10.1107/S1600536803001004
_journal_volume 59
_journal_year 2003
_chemical_formula_iupac '2C7 H11 N2 1+, F2 O5 P2 2-'
_chemical_formula_moiety '2C7 H11 N2 1+, F2 O5 P2 2-'
_chemical_formula_sum 'C14 H22 F2 N4 O5 P2'
_chemical_formula_weight 426.30
_chemical_name_common 'bis(4-dimethylaminopyridinium) 1,2-difluorodiphosphate'
_chemical_name_systematic ?
_space_group_IT_number 14
_symmetry_cell_setting monoclinic
_symmetry_space_group_name_Hall '-P 2ybc'
_symmetry_space_group_name_H-M 'P 1 21/c 1'
_atom_sites_solution_hydrogens geom
_atom_sites_solution_primary direct
_atom_sites_solution_secondary difmap
_audit_creation_method SHELXL-97
_cell_angle_alpha 90.00
_cell_angle_beta 92.13(3)
_cell_angle_gamma 90.00
_cell_formula_units_Z 4
_cell_length_a 8.386(2)
_cell_length_b 31.076(6)
_cell_length_c 7.0720(10)
_cell_measurement_reflns_used 100
_cell_measurement_temperature 120(2)
_cell_measurement_theta_max 25.41
_cell_measurement_theta_min 5.23
_cell_volume 1841.7(6)
_computing_cell_refinement Xcalibur
_computing_data_collection 'Xcalibur (Oxford Diffraction Ltd, 2001)'
_computing_data_reduction Xcalibur
_computing_molecular_graphics SHELXTL
_computing_publication_material 'PLATON (Spek, 1990)'
_computing_structure_refinement SHELXTL
_computing_structure_solution 'SHELXTL (Bruker, 1997)'
_diffrn_ambient_temperature 120(2)
_diffrn_detector_area_resol_mean '0.06 mm'
_diffrn_measured_fraction_theta_full 0.989
_diffrn_measured_fraction_theta_max 0.989
_diffrn_measurement_device_type 'Kuma KM-4 CCDr'
_diffrn_measurement_method \w
_diffrn_radiation_monochromator graphite
_diffrn_radiation_source 'fine-focus sealed tube'
_diffrn_radiation_type MoK\a
_diffrn_radiation_wavelength 0.71073
_diffrn_reflns_av_R_equivalents 0.0461
_diffrn_reflns_av_sigmaI/netI 0.0482
_diffrn_reflns_limit_h_max 7
_diffrn_reflns_limit_h_min -9
_diffrn_reflns_limit_k_max 36
_diffrn_reflns_limit_k_min -36
_diffrn_reflns_limit_l_max 8
_diffrn_reflns_limit_l_min -8
_diffrn_reflns_number 9769
_diffrn_reflns_theta_full 25.00
_diffrn_reflns_theta_max 25.00
_diffrn_reflns_theta_min 2.76
_diffrn_standards_number 0
_exptl_absorpt_coefficient_mu 0.291
_exptl_absorpt_correction_type none
_exptl_crystal_colour colourless
_exptl_crystal_density_diffrn 1.537
_exptl_crystal_density_method 'not measured'
_exptl_crystal_description prism
_exptl_crystal_F_000 888
_exptl_crystal_size_max 0.10
_exptl_crystal_size_mid 0.10
_exptl_crystal_size_min 0.05
_refine_diff_density_max 0.588
_refine_diff_density_min -0.580
_refine_ls_extinction_coef 0.024(3)
_refine_ls_extinction_expression Fc^*^=kFc[1+0.001xFc^2^\l^3^/sin(2\q)]^-1/4^
_refine_ls_extinction_method SHELXL97
_refine_ls_goodness_of_fit_ref 1.282
_refine_ls_hydrogen_treatment constr
_refine_ls_matrix_type full
_refine_ls_number_parameters 249
_refine_ls_number_reflns 3200
_refine_ls_number_restraints 0
_refine_ls_restrained_S_all 1.282
_refine_ls_R_factor_all 0.0641
_refine_ls_R_factor_gt 0.0455
_refine_ls_shift/su_max <0.001
_refine_ls_shift/su_mean 0.000
_refine_ls_structure_factor_coef Fsqd
_refine_ls_weighting_details 'calc w = 1/[\s^2^(Fo^2^)+(0.0728P)^2^] where P = (Fo^2^+2Fc^2^)/3'
_refine_ls_weighting_scheme calc
_refine_ls_wR_factor_gt 0.1221
_refine_ls_wR_factor_ref 0.1421
_reflns_number_gt 2625
_reflns_number_total 3200
_reflns_threshold_expression I>2\s(I)
_cod_data_source_file om6125.cif
_cod_data_source_block I
_cod_depositor_comments
;
The following automatic conversions were performed:
'_symmetry_cell_setting' value 'Monoclinic' changed to 'monoclinic'
according to '/home/saulius/struct/CIF-dictionaries/cif_core.dic'
dictionary named 'cif_core.dic' version 2.4.1 from 2010-06-29.

Automatic conversion script
Id: cif_fix_enum 1527 2010-12-29 10:47:43Z saulius 

The following automatic conversions were performed:

'_symmetry_cell_setting' value 'Monoclinic' changed to 'monoclinic'
according to /home/saulius/struct/CIF-dictionaries/cif_core.dic
dictionary named 'cif_core.dic' version 2.4.1 from 2010-06-29.

Automatic conversion script
Id: cif_fix_values 1715 2011-07-08 13:25:40Z adriana 
;
_cod_original_sg_symbol_H-M 'P 21/c'
_cod_database_code 2202143
_cod_database_fobs_code 2202143

loop_
_symmetry_equiv_pos_as_xyz
'x, y, z'
'-x, y+1/2, -z+1/2'
'-x, -y, -z'
'x, -y-1/2, z-1/2'

loop_
_atom_site_label
_atom_site_fract_x
_atom_site_fract_y
_atom_site_fract_z
_atom_site_U_iso_or_equiv
_atom_site_adp_type
_atom_site_calc_flag
_atom_site_refinement_flags
_atom_site_occupancy
_atom_site_disorder_assembly
_atom_site_disorder_group
_atom_site_type_symbol
P1 0.50995(9) 0.39336(3) 0.38213(11) 0.0174(3) Uani d . 1 . . P
P2 0.29290(9) 0.36514(3) 0.07473(12) 0.0190(3) Uani d . 1 . . P
F1 0.4704(2) 0.36060(6) 0.5421(3) 0.0330(5) Uani d . 1 . . F
F2 0.3839(2) 0.39260(7) -0.0731(3) 0.0362(5) Uani d . 1 . . F
O1 0.5207(2) 0.43656(7) 0.4706(3) 0.0210(5) Uani d . 1 . . O
O2 0.6431(2) 0.37618(7) 0.2761(3) 0.0260(6) Uani d . 1 . . O
O3 0.3633(3) 0.32172(7) 0.0799(4) 0.0300(6) Uani d . 1 . . O
O4 0.1210(3) 0.37169(7) 0.0402(3) 0.0264(6) Uani d . 1 . . O
O5 0.3443(2) 0.39163(7) 0.2633(3) 0.0260(6) Uani d . 1 . . O
N3 0.7739(3) 0.48075(8) 0.3380(4) 0.0196(6) Uani d . 1 . . N
H3 0.6853 0.4693 0.3778 0.024 Uiso calc R 1 . . H
N4 1.1937(3) 0.53510(8) 0.1725(4) 0.0173(6) Uani d . 1 . . N
C10 1.0560(3) 0.51725(10) 0.2224(4) 0.0158(7) Uani d . 1 . . C
C11 0.9173(3) 0.54253(10) 0.2518(4) 0.0180(7) Uani d . 1 . . C
H11 0.9193 0.5727 0.2301 0.022 Uiso calc R 1 . . H
C8 0.8998(4) 0.45539(11) 0.3049(4) 0.0207(7) Uani d . 1 . . C
H8 0.8905 0.4251 0.3207 0.025 Uiso calc R 1 . . H
C12 0.7821(4) 0.52348(10) 0.3109(4) 0.0188(7) Uani d . 1 . . C
H12 0.6914 0.5408 0.3335 0.023 Uiso calc R 1 . . H
C9 1.0396(4) 0.47221(10) 0.2494(4) 0.0186(7) Uani d . 1 . . C
H9 1.1274 0.4537 0.2284 0.022 Uiso calc R 1 . . H
C14 1.2105(4) 0.58139(10) 0.1459(5) 0.0240(7) Uani d . 1 . . C
H14A 1.1132 0.5928 0.0834 0.036 Uiso calc R 1 . . H
H14B 1.3019 0.5871 0.0671 0.036 Uiso calc R 1 . . H
H14C 1.2278 0.5953 0.2692 0.036 Uiso calc R 1 . . H
C13 1.3379(4) 0.50879(11) 0.1593(5) 0.0233(7) Uani d . 1 . . C
H13A 1.3621 0.4949 0.2815 0.035 Uiso calc R 1 . . H
H13B 1.4276 0.5271 0.1258 0.035 Uiso calc R 1 . . H
H13C 1.3204 0.4867 0.0618 0.035 Uiso calc R 1 . . H
N1 0.6680(3) 0.29100(10) 0.0629(4) 0.0279(7) Uani d . 1 . . N
H1 0.5869 0.3088 0.0712 0.033 Uiso calc R 1 . . H
N2 1.0459(3) 0.20659(8) 0.0372(4) 0.0221(6) Uani d . 1 . . N
C2 0.7634(4) 0.21968(11) 0.0417(5) 0.0247(8) Uani d . 1 . . C
H2 0.7410 0.1897 0.0345 0.030 Uiso calc R 1 . . H
C4 0.9458(4) 0.27985(10) 0.0512(4) 0.0206(7) Uani d . 1 . . C
H4 1.0503 0.2916 0.0492 0.025 Uiso calc R 1 . . H
C5 0.8176(4) 0.30645(11) 0.0620(4) 0.0244(8) Uani d . 1 . . C
H5 0.8342 0.3367 0.0691 0.029 Uiso calc R 1 . . H
C3 0.9236(4) 0.23451(10) 0.0429(4) 0.0190(7) Uani d . 1 . . C
C1 0.6425(4) 0.24865(12) 0.0510(5) 0.0285(8) Uani d . 1 . . C
H1A 0.5357 0.2384 0.0490 0.034 Uiso calc R 1 . . H
C6 1.2130(4) 0.21998(12) 0.0482(6) 0.0309(9) Uani d . 1 . . C
H6A 1.2189 0.2514 0.0573 0.046 Uiso calc R 1 . . H
H6B 1.2660 0.2104 -0.0656 0.046 Uiso calc R 1 . . H
H6C 1.2662 0.2071 0.1602 0.046 Uiso calc R 1 . . H
C7 1.0196(4) 0.16017(10) 0.0342(6) 0.0312(9) Uani d . 1 . . C
H7A 0.9854 0.1507 0.1585 0.047 Uiso calc R 1 . . H
H7B 1.1190 0.1455 0.0044 0.047 Uiso calc R 1 . . H
H7C 0.9368 0.1531 -0.0623 0.047 Uiso calc R 1 . . H

loop_
_atom_site_aniso_label
_atom_site_aniso_U_11
_atom_site_aniso_U_22
_atom_site_aniso_U_33
_atom_site_aniso_U_12
_atom_site_aniso_U_13
_atom_site_aniso_U_23
P1 0.0133(4) 0.0160(4) 0.0230(5) -0.0004(3) 0.0009(3) -0.0009(3)
P2 0.0151(4) 0.0159(4) 0.0256(5) -0.0001(3) -0.0019(3) -0.0003(3)
F1 0.0377(12) 0.0268(11) 0.0347(12) -0.0080(9) 0.0026(9) 0.0079(9)
F2 0.0300(11) 0.0439(13) 0.0351(12) -0.0035(9) 0.0051(9) 0.0121(10)
O1 0.0179(11) 0.0181(11) 0.0271(13) -0.0020(9) 0.0041(9) -0.0035(9)
O2 0.0142(11) 0.0270(13) 0.0369(14) 0.0002(9) 0.0024(10) -0.0076(11)
O3 0.0190(12) 0.0190(12) 0.0514(16) 0.0034(9) -0.0057(11) -0.0072(11)
O4 0.0170(12) 0.0215(12) 0.0400(14) 0.0000(9) -0.0058(10) -0.0008(10)
O5 0.0144(11) 0.0299(13) 0.0336(13) 0.0029(9) -0.0023(10) -0.0119(11)
N3 0.0146(13) 0.0257(15) 0.0187(14) -0.0049(11) 0.0014(10) 0.0005(12)
N4 0.0141(13) 0.0167(13) 0.0212(14) 0.0014(10) 0.0004(10) 0.0009(11)
C10 0.0128(15) 0.0253(17) 0.0092(14) 0.0007(12) -0.0002(12) -0.0007(13)
C11 0.0177(16) 0.0171(16) 0.0192(16) 0.0014(13) -0.0003(13) -0.0010(13)
C8 0.0256(17) 0.0183(16) 0.0178(16) -0.0014(13) -0.0019(13) 0.0028(13)
C12 0.0140(15) 0.0236(17) 0.0187(16) 0.0000(13) -0.0008(12) -0.0029(13)
C9 0.0176(16) 0.0189(16) 0.0190(16) 0.0053(13) -0.0014(13) -0.0016(13)
C14 0.0192(17) 0.0199(17) 0.0328(19) -0.0015(13) 0.0010(14) 0.0035(15)
C13 0.0137(16) 0.0307(19) 0.0255(17) 0.0045(13) 0.0014(13) -0.0034(15)
N1 0.0218(15) 0.0319(17) 0.0302(16) 0.0112(12) 0.0043(12) 0.0015(13)
N2 0.0151(13) 0.0180(14) 0.0333(16) 0.0019(11) 0.0024(12) -0.0009(12)
C2 0.0224(17) 0.0185(17) 0.0334(19) -0.0032(13) 0.0010(15) -0.0007(15)
C4 0.0214(17) 0.0178(16) 0.0226(17) -0.0017(13) 0.0025(13) -0.0020(13)
C5 0.0313(19) 0.0195(17) 0.0227(18) 0.0044(14) 0.0052(15) -0.0007(14)
C3 0.0201(17) 0.0199(17) 0.0170(15) 0.0016(13) 0.0005(13) -0.0016(13)
C1 0.0164(17) 0.035(2) 0.034(2) -0.0007(14) -0.0009(14) -0.0011(16)
C6 0.0175(17) 0.0285(19) 0.047(2) 0.0014(14) 0.0021(16) -0.0038(17)
C7 0.0281(19) 0.0201(18) 0.046(2) 0.0061(15) 0.0053(16) -0.0001(16)

loop_
_atom_type_symbol
_atom_type_description
_atom_type_scat_dispersion_real
_atom_type_scat_dispersion_imag
_atom_type_scat_source
C C 0.0033 0.0016 'International Tables Vol C Tables 4.2.6.8 and 6.1.1.4'
H H 0.0000 0.0000 'International Tables Vol C Tables 4.2.6.8 and 6.1.1.4'
N N 0.0061 0.0033 'International Tables Vol C Tables 4.2.6.8 and 6.1.1.4'
O O 0.0106 0.0060 'International Tables Vol C Tables 4.2.6.8 and 6.1.1.4'
F F 0.0171 0.0103 'International Tables Vol C Tables 4.2.6.8 and 6.1.1.4'
P P 0.1023 0.0942 'International Tables Vol C Tables 4.2.6.8 and 6.1.1.4'

loop_
_geom_angle_atom_site_label_1
_geom_angle_atom_site_label_2
_geom_angle_atom_site_label_3
_geom_angle
O2 P1 O1 120.62(13)
O2 P1 F1 108.54(13)
O1 P1 F1 107.16(12)
O2 P1 O5 112.46(13)
O1 P1 O5 106.87(12)
F1 P1 O5 98.90(12)
O4 P2 O3 121.44(13)
O4 P2 F2 108.23(13)
O3 P2 F2 108.09(13)
O4 P2 O5 107.30(13)
O3 P2 O5 110.66(14)
F2 P2 O5 98.72(12)
P1 O5 P2 130.74(14)
C12 N3 C8 120.6(3)
C12 N3 H3 119.7
C8 N3 H3 119.7
C10 N4 C14 122.1(3)
C10 N4 C13 120.5(3)
C14 N4 C13 117.3(3)
N4 C10 C9 122.2(3)
N4 C10 C11 121.7(3)
C9 C10 C11 116.1(3)
C12 C11 C10 120.0(3)
C12 C11 H11 120.0
C10 C11 H11 120.0
N3 C8 C9 121.2(3)
N3 C8 H8 119.4
C9 C8 H8 119.4
N3 C12 C11 121.5(3)
N3 C12 H12 119.2
C11 C12 H12 119.2
C8 C9 C10 120.6(3)
C8 C9 H9 119.7
C10 C9 H9 119.7
N4 C14 H14A 109.5
N4 C14 H14B 109.5
H14A C14 H14B 109.5
N4 C14 H14C 109.5
H14A C14 H14C 109.5
H14B C14 H14C 109.5
N4 C13 H13A 109.5
N4 C13 H13B 109.5
H13A C13 H13B 109.5
N4 C13 H13C 109.5
H13A C13 H13C 109.5
H13B C13 H13C 109.5
C1 N1 C5 120.0(3)
C1 N1 H1 120.0
C5 N1 H1 120.0
C3 N2 C7 121.5(3)
C3 N2 C6 123.1(3)
C7 N2 C6 115.2(3)
C1 C2 C3 119.5(3)
C1 C2 H2 120.3
C3 C2 H2 120.3
C5 C4 C3 120.1(3)
C5 C4 H4 119.9
C3 C4 H4 119.9
N1 C5 C4 121.5(3)
N1 C5 H5 119.2
C4 C5 H5 119.2
N2 C3 C2 120.8(3)
N2 C3 C4 122.8(3)
C2 C3 C4 116.4(3)
N1 C1 C2 122.5(3)
N1 C1 H1A 118.7
C2 C1 H1A 118.7
N2 C6 H6A 109.5
N2 C6 H6B 109.5
H6A C6 H6B 109.5
N2 C6 H6C 109.5
H6A C6 H6C 109.5
H6B C6 H6C 109.5
N2 C7 H7A 109.5
N2 C7 H7B 109.5
H7A C7 H7B 109.5
N2 C7 H7C 109.5
H7A C7 H7C 109.5
H7B C7 H7C 109.5

loop_
_geom_bond_atom_site_label_1
_geom_bond_atom_site_label_2
_geom_bond_site_symmetry_2
_geom_bond_distance
_geom_bond_publ_flag
P1 O2 . 1.468(2) ?
P1 O1 . 1.483(2) ?
P1 F1 . 1.567(2) ?
P1 O5 . 1.598(2) ?
P2 O4 . 1.468(2) ?
P2 O3 . 1.473(2) ?
P2 F2 . 1.569(2) ?
P2 O5 . 1.612(2) ?
N3 C12 . 1.344(4) ?
N3 C8 . 1.345(4) ?
N3 H3 . 0.8800 ?
N4 C10 . 1.340(4) ?
N4 C14 . 1.458(4) ?
N4 C13 . 1.465(4) ?
C10 C9 . 1.420(4) ?
C10 C11 . 1.426(4) ?
C11 C12 . 1.358(4) ?
C11 H11 . 0.9500 ?
C8 C9 . 1.355(4) ?
C8 H8 . 0.9500 ?
C12 H12 . 0.9500 ?
C9 H9 . 0.9500 ?
C14 H14A . 0.9800 ?
C14 H14B . 0.9800 ?
C14 H14C . 0.9800 ?
C13 H13A . 0.9800 ?
C13 H13B . 0.9800 ?
C13 H13C . 0.9800 ?
N1 C1 . 1.336(4) ?
N1 C5 . 1.343(4) ?
N1 H1 . 0.8800 ?
N2 C3 . 1.345(4) ?
N2 C7 . 1.459(4) ?
N2 C6 . 1.461(4) ?
C2 C1 . 1.360(5) ?
C2 C3 . 1.419(4) ?
C2 H2 . 0.9500 ?
C4 C5 . 1.360(4) ?
C4 C3 . 1.422(4) ?
C4 H4 . 0.9500 ?
C5 H5 . 0.9500 ?
C1 H1A . 0.9500 ?
C6 H6A . 0.9800 ?
C6 H6B . 0.9800 ?
C6 H6C . 0.9800 ?
C7 H7A . 0.9800 ?
C7 H7B . 0.9800 ?
C7 H7C . 0.9800 ?

loop_
_geom_hbond_atom_site_label_D
_geom_hbond_atom_site_label_H
_geom_hbond_atom_site_label_A
_geom_hbond_distance_DH
_geom_hbond_distance_HA
_geom_hbond_distance_DA
_geom_hbond_angle_DHA
N3 H3 O1 0.88 1.85 2.724(3) 170
N1 H1 O3 0.88 1.92 2.735(3) 153

loop_
_geom_torsion_atom_site_label_1
_geom_torsion_atom_site_label_2
_geom_torsion_atom_site_label_3
_geom_torsion_atom_site_label_4
_geom_torsion
O2 P1 O5 P2 16.2(3)
O1 P1 O5 P2 150.69(19)
F1 P1 O5 P2 -98.2(2)
O4 P2 O5 P1 173.33(19)
O3 P2 O5 P1 38.8(2)
F2 P2 O5 P1 -74.4(2)
C14 N4 C10 C9 -179.6(3)
C13 N4 C10 C9 -5.2(4)
C14 N4 C10 C11 0.3(4)
C13 N4 C10 C11 174.7(3)
N4 C10 C11 C12 -176.9(3)
C9 C10 C11 C12 3.0(4)
C12 N3 C8 C9 2.1(5)
C8 N3 C12 C11 -0.8(4)
C10 C11 C12 N3 -1.8(5)
N3 C8 C9 C10 -0.8(5)
N4 C10 C9 C8 178.2(3)
C11 C10 C9 C8 -1.7(4)
C1 N1 C5 C4 -0.7(5)
C3 C4 C5 N1 -0.8(5)
C7 N2 C3 C2 -1.5(5)
C6 N2 C3 C2 -176.7(3)
C7 N2 C3 C4 178.2(3)
C6 N2 C3 C4 3.1(5)
C1 C2 C3 N2 178.8(3)
C1 C2 C3 C4 -0.9(5)
C5 C4 C3 N2 -178.2(3)
C5 C4 C3 C2 1.6(5)
C5 N1 C1 C2 1.4(5)
C3 C2 C1 N1 -0.6(5)
